data_7043314
loop_
_publ_author_name
'Polyancev, Fedor M.'
'Metlushka, Kirill E.'
'Sadkova, Dilyara N.'
'Khisametdinova, Zilya R.'
'Kataeva, Olga N.'
'Alfonsov, Vladimir A.'
'Latypov, Shamil K.'
'Sinyashin, Oleg G.'

_publ_section_title
;
 The isomeric structure of pentacoordinate chiral spirophosphoranes in
 solution by the combined use of NMR experiments and GIAO DFT calculations
 of NMR parameters
;
_journal_name_full 'Dalton Trans.'
_journal_paper_doi 10.1039/C7DT01605K
_journal_year 2017
_chemical_formula_sum 'C37 H28 F2 N2 O2 P'
_chemical_formula_weight 601.58
_space_group_crystal_system monoclinic
_space_group_IT_number 15
_space_group_name_Hall '-C 2yc'
_space_group_name_H-M_alt 'C 1 2/c 1'
_symmetry_space_group_name_Hall '-C 2yc'
_symmetry_space_group_name_H-M 'C 1 2/c 1'
_atom_sites_solution_hydrogens mixed
_audit_creation_method SHELXL-2014/7
_audit_update_record
;
2017-04-06 deposited with the CCDC.
2017-05-30 downloaded from the CCDC.
;
_cell_angle_alpha 90
_cell_angle_beta 95.512(7)
_cell_angle_gamma 90
_cell_formula_units_Z 8
_cell_length_a 38.86(2)
_cell_length_b 8.799(5)
_cell_length_c 17.269(9)
_cell_measurement_reflns_used 1744
_cell_measurement_temperature 293(2)
_cell_measurement_theta_max 18.86
_cell_measurement_theta_min 2.37
_cell_volume 5877(5)
_computing_structure_refinement 'SHELXL-2014/7 (Sheldrick, 2014)'
_diffrn_ambient_temperature 293(2)
_diffrn_measured_fraction_theta_full 0.999
_diffrn_measured_fraction_theta_max 0.994
_diffrn_measurement_device_type CCD
_diffrn_measurement_method 'omega scans'
_diffrn_radiation_type MoK\a
_diffrn_radiation_wavelength 0.71073
_diffrn_reflns_av_R_equivalents 0.1310
_diffrn_reflns_av_unetI/netI 0.1799
_diffrn_reflns_Laue_measured_fraction_full 0.999
_diffrn_reflns_Laue_measured_fraction_max 0.994
_diffrn_reflns_limit_h_max 48
_diffrn_reflns_limit_h_min -48
_diffrn_reflns_limit_k_max 11
_diffrn_reflns_limit_k_min -10
_diffrn_reflns_limit_l_max 21
_diffrn_reflns_limit_l_min -21
_diffrn_reflns_number 28391
_diffrn_reflns_point_group_measured_fraction_full 0.999
_diffrn_reflns_point_group_measured_fraction_max 0.994
_diffrn_reflns_theta_full 25.242
_diffrn_reflns_theta_max 26.598
_diffrn_reflns_theta_min 2.106
_diffrn_source 'fine-focus X-ray tube'
_exptl_absorpt_coefficient_mu 0.144
_exptl_absorpt_correction_type multi-scan
_exptl_crystal_colour colorless
_exptl_crystal_density_diffrn 1.360
_exptl_crystal_description block
_exptl_crystal_F_000 2504
_exptl_crystal_size_max 0.240
_exptl_crystal_size_mid 0.170
_exptl_crystal_size_min 0.120
_exptl_transmission_factor_max 0.983
_exptl_transmission_factor_min 0.966
_refine_diff_density_max 0.185
_refine_diff_density_min -0.193
_refine_diff_density_rms 0.039
_refine_ls_extinction_method none
_refine_ls_goodness_of_fit_ref 0.738
_refine_ls_hydrogen_treatment mixed
_refine_ls_matrix_type full
_refine_ls_number_parameters 406
_refine_ls_number_reflns 6119
_refine_ls_number_restraints 15
_refine_ls_restrained_S_all 0.737
_refine_ls_R_factor_all 0.1981
_refine_ls_R_factor_gt 0.0440
_refine_ls_shift/su_max 0.001
_refine_ls_shift/su_mean 0.000
_refine_ls_structure_factor_coef Fsqd
_refine_ls_weighting_details 'w=1/[\s^2^(Fo^2^)+(0.0356P)^2^] where P=(Fo^2^+2Fc^2^)/3'
_refine_ls_weighting_scheme calc
_refine_ls_wR_factor_gt 0.0786
_refine_ls_wR_factor_ref 0.1084
_reflns_Friedel_coverage 0.000
_reflns_number_gt 1891
_reflns_number_total 6119
_reflns_threshold_expression 'I > 2\s(I)'
_cod_data_source_file c7dt01605k2.cif
_cod_data_source_block kir9-final
_cod_original_cell_volume 5878(6)
_cod_database_code 7043314
_shelx_shelxl_version_number 2014/7
_shelx_space_group_comment
;
The symmetry employed for this shelxl refinement is uniquely defined
by the following loop, which should always be used as a source of
symmetry information in preference to the above space-group names.
They are only intended as comments.
;

loop_
_space_group_symop_operation_xyz
'x, y, z'
'-x, y, -z+1/2'
'x+1/2, y+1/2, z'
'-x+1/2, y+1/2, -z+1/2'
'-x, -y, -z'
'x, -y, z-1/2'
'-x+1/2, -y+1/2, -z'
'x+1/2, -y+1/2, z-1/2'

loop_
_atom_site_label
_atom_site_type_symbol
_atom_site_fract_x
_atom_site_fract_y
_atom_site_fract_z
_atom_site_U_iso_or_equiv
_atom_site_adp_type
_atom_site_occupancy
_atom_site_site_symmetry_order
_atom_site_calc_flag
_atom_site_refinement_flags_posn
_atom_site_refinement_flags_adp
_atom_site_refinement_flags_occupancy
_atom_site_disorder_assembly
_atom_site_disorder_group
P1 P 0.83119(2) 0.78639(12) 0.97434(5) 0.0517(3) Uani 1 1 d . . . . .
H1 H 0.7947(6) 0.733(3) 0.9501(14) 0.065(9) Uiso 1 1 d . . . . .
O1 O 0.82096(6) 0.8158(3) 1.06834(11) 0.0542(6) Uani 1 1 d . . . . .
C2 C 0.79993(9) 0.9356(5) 1.08565(19) 0.0491(9) Uani 1 1 d . . . . .
C3 C 0.77305(9) 0.9045(5) 1.13255(19) 0.0611(11) Uani 1 1 d . . . . .
H3A H 0.7689 0.8059 1.1487 0.073 Uiso 1 1 calc R U . . .
C4 C 0.75334(9) 1.0218(5) 1.15351(19) 0.0645(11) Uani 1 1 d . . . . .
H4A H 0.7358 1.0026 1.1853 0.077 Uiso 1 1 calc R U . . .
C5 C 0.75852(9) 1.1721(5) 1.1288(2) 0.0535(10) Uani 1 1 d . . . . .
C6 C 0.73778(9) 1.2919(5) 1.1509(2) 0.0657(11) Uani 1 1 d . . . . .
H6A H 0.7203 1.2724 1.1829 0.079 Uiso 1 1 calc R U . . .
C7 C 0.74282(10) 1.4358(5) 1.1262(2) 0.0685(12) Uani 1 1 d . . . . .
H7A H 0.7291 1.5149 1.1416 0.082 Uiso 1 1 calc R U . . .
C8 C 0.76874(10) 1.4640(4) 1.0776(2) 0.0643(11) Uani 1 1 d . . . . .
H8A H 0.7720 1.5626 1.0604 0.077 Uiso 1 1 calc R U . . .
C9 C 0.78920(9) 1.3516(5) 1.05496(19) 0.0576(10) Uani 1 1 d . . . . .
H9A H 0.8060 1.3742 1.0219 0.069 Uiso 1 1 calc R U . . .
C10 C 0.78552(8) 1.2012(5) 1.08038(18) 0.0461(9) Uani 1 1 d . . . . .
C11 C 0.80630(9) 1.0769(4) 1.06030(18) 0.0470(9) Uani 1 1 d . . . . .
C12 C 0.83749(8) 1.0938(4) 1.01431(18) 0.0491(9) Uani 1 1 d . . . . .
H12A H 0.8342 1.1864 0.9830 0.059 Uiso 1 1 calc R U . . .
N13 N 0.83937(7) 0.9657(3) 0.96039(17) 0.0489(8) Uani 1 1 d . . . . .
H13 H 0.8488(7) 0.983(3) 0.9154(16) 0.067(12) Uiso 1 1 d . . . . .
O14 O 0.84107(5) 0.7574(3) 0.88052(11) 0.0548(6) Uani 1 1 d . . . . .
C15 C 0.84603(9) 0.6143(4) 0.85159(19) 0.0517(10) Uani 1 1 d . . . . .
C16 C 0.83031(8) 0.5808(4) 0.77668(18) 0.0551(10) Uani 1 1 d . . . . .
H16A H 0.8163 0.6520 0.7492 0.066 Uiso 1 1 calc R U . . .
C17 C 0.83605(9) 0.4421(5) 0.7452(2) 0.0628(11) Uani 1 1 d . . . . .
H17A H 0.8255 0.4188 0.6960 0.075 Uiso 1 1 calc R U . . .
C18 C 0.85738(9) 0.3341(5) 0.7849(2) 0.0562(10) Uani 1 1 d . . . . .
C19 C 0.86293(10) 0.1881(5) 0.7534(2) 0.0710(12) Uani 1 1 d . . . . .
H19A H 0.8519 0.1615 0.7051 0.085 Uiso 1 1 calc R U . . .
C20 C 0.88423(11) 0.0871(5) 0.7934(2) 0.0777(13) Uani 1 1 d . . . . .
H20A H 0.8874 -0.0088 0.7727 0.093 Uiso 1 1 calc R U . . .
C21 C 0.90114(10) 0.1251(5) 0.8645(2) 0.0703(11) Uani 1 1 d . . . . .
H21A H 0.9161 0.0557 0.8907 0.084 Uiso 1 1 calc R U . . .
C22 C 0.89608(9) 0.2633(4) 0.8966(2) 0.0588(10) Uani 1 1 d . . . . .
H22A H 0.9079 0.2871 0.9445 0.071 Uiso 1 1 calc R U . . .
C23 C 0.87377(9) 0.3701(4) 0.86008(19) 0.0478(9) Uani 1 1 d . . . . .
C24 C 0.86690(8) 0.5132(4) 0.89299(18) 0.0463(9) Uani 1 1 d . . . . .
C25 C 0.88257(9) 0.5591(4) 0.97316(18) 0.0517(10) Uani 1 1 d . . . . .
H25A H 0.8847 0.4654 1.0039 0.062 Uiso 1 1 calc R U . . .
N26 N 0.85826(7) 0.6575(3) 1.01090(17) 0.0533(9) Uani 1 1 d . . . . .
H26 H 0.8620(7) 0.649(3) 1.0579(16) 0.052(11) Uiso 1 1 d . . . . .
C27 C 0.87106(9) 1.1141(4) 1.06911(18) 0.0463(9) Uani 1 1 d . . . . .
C28 C 0.87375(9) 1.2330(4) 1.12153(19) 0.0545(10) Uani 1 1 d . . . . .
H28A H 0.8549 1.2971 1.1245 0.065 Uiso 1 1 calc R U . . .
C29 C 0.90349(11) 1.2594(4) 1.1695(2) 0.0670(11) Uani 1 1 d . . . . .
H29A H 0.9050 1.3402 1.2043 0.080 Uiso 1 1 calc R U . . .
C30 C 0.93066(11) 1.1635(5) 1.1643(2) 0.0660(12) Uani 1 1 d . . . . .
F30 F 0.96004(6) 1.1872(3) 1.21210(13) 0.1029(8) Uani 1 1 d . . . . .
C31 C 0.92956(10) 1.0436(5) 1.1149(2) 0.0679(11) Uani 1 1 d . . . . .
H31A H 0.9484 0.9788 1.1133 0.081 Uiso 1 1 calc R U . . .
C32 C 0.89943(10) 1.0212(4) 1.06705(19) 0.0584(10) Uani 1 1 d . . . . .
H32A H 0.8983 0.9404 1.0322 0.070 Uiso 1 1 calc R U . . .
C33 C 0.91905(9) 0.6239(4) 0.9743(2) 0.0516(9) Uani 1 1 d . . . . .
C34 C 0.94218(11) 0.6035(5) 1.0393(2) 0.0891(14) Uani 1 1 d . . . . .
H34A H 0.9355 0.5486 1.0814 0.107 Uiso 1 1 calc R U . . .
C35 C 0.97516(12) 0.6636(6) 1.0426(3) 0.1090(18) Uani 1 1 d . . . . .
H35A H 0.9908 0.6477 1.0860 0.131 Uiso 1 1 calc R U . . .
C36 C 0.98419(11) 0.7452(6) 0.9824(3) 0.0916(15) Uani 1 1 d . . . . .
F36 F 1.01643(7) 0.8038(3) 0.98680(15) 0.1414(11) Uani 1 1 d . . . . .
C37 C 0.96281(11) 0.7697(5) 0.9170(2) 0.0845(13) Uani 1 1 d . . . . .
H37A H 0.9699 0.8260 0.8759 0.101 Uiso 1 1 calc R U . . .
C38 C 0.92990(10) 0.7075(4) 0.9139(2) 0.0696(11) Uani 1 1 d . . . . .
H38A H 0.9147 0.7230 0.8696 0.084 Uiso 1 1 calc R U . . .
C1A C 1.03317(6) 0.7144(2) 1.2392(4) 0.076(2) Uiso 0.5 1 d D . P A -1
H1A H 1.0557 0.7417 1.2319 0.091 Uiso 0.5 1 calc R U P A -1
C2A C 1.02446(6) 0.5610(2) 1.2462(4) 0.079(2) Uiso 0.5 1 d D . P A -1
H2A H 1.0410 0.4861 1.2415 0.095 Uiso 0.5 1 calc R U P A -1
C3A C 0.99079(6) 0.52021(18) 1.2602(4) 0.083(3) Uiso 0.5 1 d D . P A -1
H3A1 H 0.9850 0.4183 1.2647 0.100 Uiso 0.5 1 calc R U P A -1
C4A C 0.96589(6) 0.6330(2) 1.2675(4) 0.078(2) Uiso 0.5 1 d D . P A -1
H4A1 H 0.9438 0.6062 1.2793 0.094 Uiso 0.5 1 calc R U P A -1
C5A C 0.97420(5) 0.7859(2) 1.2570(4) 0.075(2) Uiso 0.5 1 d D . P A -1
H5A H 0.9573 0.8604 1.2593 0.090 Uiso 0.5 1 calc R U P A -1
C6A C 1.00788(6) 0.8268(2) 1.2432(4) 0.076(2) Uiso 0.5 1 d D . P A -1
H6A1 H 1.0135 0.9284 1.2367 0.092 Uiso 0.5 1 calc R U P A -1

loop_
_atom_site_aniso_label
_atom_site_aniso_U_11
_atom_site_aniso_U_22
_atom_site_aniso_U_33
_atom_site_aniso_U_23
_atom_site_aniso_U_13
_atom_site_aniso_U_12
P1 0.0542(6) 0.0583(7) 0.0417(6) -0.0001(5) 0.0000(5) -0.0018(6)
O1 0.0628(16) 0.0611(17) 0.0400(14) 0.0041(12) 0.0117(11) -0.0009(14)
C2 0.046(2) 0.057(3) 0.043(2) -0.003(2) 0.0010(19) 0.002(2)
C3 0.059(3) 0.069(3) 0.056(2) -0.002(2) 0.014(2) -0.013(2)
C4 0.055(3) 0.085(4) 0.055(2) -0.005(2) 0.016(2) -0.003(3)
C5 0.047(3) 0.057(3) 0.054(2) -0.006(2) -0.006(2) 0.001(2)
C6 0.053(3) 0.083(3) 0.061(3) -0.009(3) 0.004(2) 0.008(3)
C7 0.053(3) 0.080(4) 0.070(3) -0.018(3) -0.006(2) 0.018(3)
C8 0.062(3) 0.060(3) 0.068(3) -0.010(2) -0.014(2) 0.007(3)
C9 0.053(3) 0.061(3) 0.057(2) -0.005(2) -0.0033(19) 0.003(2)
C10 0.039(2) 0.053(3) 0.045(2) -0.010(2) -0.0024(18) 0.001(2)
C11 0.049(2) 0.051(3) 0.041(2) -0.0012(19) 0.0015(18) -0.008(2)
C12 0.051(2) 0.047(3) 0.049(2) -0.0005(19) 0.003(2) -0.0016(19)
N13 0.057(2) 0.047(2) 0.043(2) -0.0011(17) 0.0091(16) -0.0078(16)
O14 0.0708(17) 0.0557(17) 0.0370(14) 0.0021(12) 0.0007(11) 0.0037(14)
C15 0.058(3) 0.059(3) 0.037(2) 0.000(2) 0.0032(19) -0.010(2)
C16 0.049(2) 0.077(3) 0.039(2) 0.000(2) -0.0022(18) -0.007(2)
C17 0.058(3) 0.085(3) 0.045(2) -0.012(2) 0.004(2) -0.015(2)
C18 0.051(3) 0.071(3) 0.048(3) -0.005(2) 0.012(2) -0.008(2)
C19 0.079(3) 0.084(4) 0.052(3) -0.018(3) 0.012(2) -0.017(3)
C20 0.101(4) 0.066(3) 0.071(3) -0.017(3) 0.030(3) -0.008(3)
C21 0.086(3) 0.061(3) 0.066(3) 0.003(2) 0.022(2) 0.005(3)
C22 0.075(3) 0.054(3) 0.049(2) -0.007(2) 0.015(2) -0.005(2)
C23 0.051(2) 0.052(3) 0.040(2) -0.002(2) 0.0072(19) -0.006(2)
C24 0.052(2) 0.054(3) 0.033(2) 0.0029(19) 0.0014(18) -0.003(2)
C25 0.063(3) 0.050(2) 0.043(2) 0.0014(18) 0.005(2) 0.007(2)
N26 0.064(2) 0.061(2) 0.0315(18) 0.0021(16) -0.0092(17) 0.0121(17)
C27 0.045(2) 0.052(3) 0.043(2) 0.0017(19) 0.0047(18) -0.007(2)
C28 0.050(2) 0.055(3) 0.058(2) -0.001(2) 0.001(2) -0.001(2)
C29 0.075(3) 0.058(3) 0.066(3) -0.008(2) -0.003(2) -0.014(3)
C30 0.055(3) 0.075(4) 0.063(3) 0.003(2) -0.019(2) -0.018(3)
F30 0.0854(17) 0.1010(19) 0.1131(18) -0.0151(15) -0.0379(15) -0.0082(15)
C31 0.062(3) 0.072(3) 0.067(3) -0.006(2) -0.006(2) 0.002(2)
C32 0.061(3) 0.059(3) 0.054(2) -0.003(2) 0.001(2) -0.003(2)
C33 0.056(3) 0.053(3) 0.047(2) -0.008(2) 0.005(2) -0.002(2)
C34 0.072(3) 0.136(4) 0.056(3) 0.016(3) -0.013(3) -0.020(3)
C35 0.071(4) 0.171(5) 0.079(4) 0.021(3) -0.022(3) -0.023(4)
C36 0.050(3) 0.131(5) 0.092(4) -0.005(3) 0.001(3) -0.028(3)
F36 0.0778(19) 0.197(3) 0.147(2) 0.007(2) -0.0027(17) -0.0483(19)
C37 0.069(3) 0.110(4) 0.074(3) 0.017(3) 0.005(3) -0.018(3)
C38 0.069(3) 0.081(3) 0.057(3) 0.003(2) -0.003(2) -0.011(3)

loop_
_atom_type_symbol
_atom_type_description
_atom_type_scat_dispersion_real
_atom_type_scat_dispersion_imag
_atom_type_scat_source
C C 0.0033 0.0016 'International Tables Vol C Tables 4.2.6.8 and 6.1.1.4'
H H 0.0000 0.0000 'International Tables Vol C Tables 4.2.6.8 and 6.1.1.4'
N N 0.0061 0.0033 'International Tables Vol C Tables 4.2.6.8 and 6.1.1.4'
O O 0.0106 0.0060 'International Tables Vol C Tables 4.2.6.8 and 6.1.1.4'
F F 0.0171 0.0103 'International Tables Vol C Tables 4.2.6.8 and 6.1.1.4'
P P 0.1023 0.0942 'International Tables Vol C Tables 4.2.6.8 and 6.1.1.4'

loop_
_geom_angle_atom_site_label_1
_geom_angle_atom_site_label_2
_geom_angle_atom_site_label_3
_geom_angle
N13 P1 N26 126.99(15)
N13 P1 O14 86.55(14)
N26 P1 O14 93.87(14)
N13 P1 O1 93.43(14)
N26 P1 O1 86.47(14)
O14 P1 O1 179.59(12)
N13 P1 H1 116.7(9)
N26 P1 H1 116.3(9)
O14 P1 H1 89.0(9)
O1 P1 H1 90.7(9)
C2 O1 P1 120.7(2)
C11 C2 O1 120.1(3)
C11 C2 C3 122.3(4)
O1 C2 C3 117.5(4)
C4 C3 C2 118.3(4)
C4 C3 H3A 120.8
C2 C3 H3A 120.8
C3 C4 C5 122.2(4)
C3 C4 H4A 118.9
C5 C4 H4A 118.9
C6 C5 C4 121.3(4)
C6 C5 C10 120.0(4)
C4 C5 C10 118.7(4)
C7 C6 C5 120.8(4)
C7 C6 H6A 119.6
C5 C6 H6A 119.6
C6 C7 C8 119.4(4)
C6 C7 H7A 120.3
C8 C7 H7A 120.3
C9 C8 C7 121.6(4)
C9 C8 H8A 119.2
C7 C8 H8A 119.2
C8 C9 C10 121.2(4)
C8 C9 H9A 119.4
C10 C9 H9A 119.4
C9 C10 C11 124.8(4)
C9 C10 C5 117.0(3)
C11 C10 C5 118.1(4)
C2 C11 C10 120.2(3)
C2 C11 C12 116.1(3)
C10 C11 C12 123.6(3)
N13 C12 C11 110.3(3)
N13 C12 C27 112.7(3)
C11 C12 C27 111.1(3)
N13 C12 H12A 107.5
C11 C12 H12A 107.5
C27 C12 H12A 107.5
C12 N13 P1 128.8(2)
C12 N13 H13 118(2)
P1 N13 H13 113(2)
C15 O14 P1 122.0(2)
C24 C15 O14 120.4(3)
C24 C15 C16 122.0(4)
O14 C15 C16 117.5(3)
C17 C16 C15 118.7(4)
C17 C16 H16A 120.6
C15 C16 H16A 120.6
C16 C17 C18 121.7(3)
C16 C17 H17A 119.1
C18 C17 H17A 119.1
C17 C18 C19 122.2(4)
C17 C18 C23 119.2(4)
C19 C18 C23 118.6(4)
C20 C19 C18 120.3(4)
C20 C19 H19A 119.8
C18 C19 H19A 119.8
C19 C20 C21 120.7(4)
C19 C20 H20A 119.6
C21 C20 H20A 119.6
C22 C21 C20 120.4(4)
C22 C21 H21A 119.8
C20 C21 H21A 119.8
C21 C22 C23 121.9(4)
C21 C22 H22A 119.1
C23 C22 H22A 119.1
C22 C23 C24 123.5(3)
C22 C23 C18 118.0(4)
C24 C23 C18 118.5(4)
C15 C24 C23 119.8(3)
C15 C24 C25 118.3(3)
C23 C24 C25 121.9(3)
N26 C25 C24 110.0(3)
N26 C25 C33 114.1(3)
C24 C25 C33 113.7(3)
N26 C25 H25A 106.1
C24 C25 H25A 106.1
C33 C25 H25A 106.1
C25 N26 P1 130.7(2)
C25 N26 H26 109(2)
P1 N26 H26 120(2)
C32 C27 C28 117.2(3)
C32 C27 C12 123.1(3)
C28 C27 C12 119.7(3)
C29 C28 C27 121.9(3)
C29 C28 H28A 119.0
C27 C28 H28A 119.0
C30 C29 C28 117.9(4)
C30 C29 H29A 121.0
C28 C29 H29A 121.0
C31 C30 F30 118.4(4)
C31 C30 C29 123.1(4)
F30 C30 C29 118.5(4)
C30 C31 C32 117.5(4)
C30 C31 H31A 121.3
C32 C31 H31A 121.3
C27 C32 C31 122.4(3)
C27 C32 H32A 118.8
C31 C32 H32A 118.8
C38 C33 C34 117.6(4)
C38 C33 C25 122.9(3)
C34 C33 C25 119.5(3)
C33 C34 C35 120.8(4)
C33 C34 H34A 119.6
C35 C34 H34A 119.6
C36 C35 C34 119.0(4)
C36 C35 H35A 120.5
C34 C35 H35A 120.5
C35 C36 F36 118.2(5)
C35 C36 C37 123.2(4)
F36 C36 C37 118.6(5)
C36 C37 C38 117.4(4)
C36 C37 H37A 121.3
C38 C37 H37A 121.3
C33 C38 C37 122.0(4)
C33 C38 H38A 119.0
C37 C38 H38A 119.0
C2A C1A C6A 120.01(10)
C2A C1A H1A 120.0
C6A C1A H1A 120.0
C1A C2A C3A 119.97(6)
C1A C2A H2A 120.0
C3A C2A H2A 120.0
C4A C3A C2A 119.97(6)
C4A C3A H3A1 120.0
C2A C3A H3A1 120.0
C3A C4A C5A 119.98(6)
C3A C4A H4A1 120.0
C5A C4A H4A1 120.0
C6A C5A C4A 119.98(6)
C6A C5A H5A 120.0
C4A C5A H5A 120.0
C1A C6A C5A 119.96(10)
C1A C6A H6A1 120.0
C5A C6A H6A1 120.0

loop_
_geom_bond_atom_site_label_1
_geom_bond_atom_site_label_2
_geom_bond_distance
P1 N13 1.632(3)
P1 N26 1.632(3)
P1 O14 1.720(2)
P1 O1 1.727(2)
P1 H1 1.51(3)
O1 C2 1.385(4)
C2 C11 1.349(4)
C2 C3 1.409(4)
C3 C4 1.355(4)
C3 H3A 0.9300
C4 C5 1.410(4)
C4 H4A 0.9300
C5 C6 1.402(4)
C5 C10 1.426(4)
C6 C7 1.356(5)
C6 H6A 0.9300
C7 C8 1.394(5)
C7 H7A 0.9300
C8 C9 1.350(4)
C8 H8A 0.9300
C9 C10 1.406(4)
C9 H9A 0.9300
C10 C11 1.422(4)
C11 C12 1.519(4)
C12 N13 1.468(4)
C12 C27 1.547(4)
C12 H12A 0.9800
N13 H13 0.90(3)
O14 C15 1.375(4)
C15 C24 1.360(4)
C15 C16 1.408(4)
C16 C17 1.363(4)
C16 H16A 0.9300
C17 C18 1.397(4)
C17 H17A 0.9300
C18 C19 1.420(5)
C18 C23 1.426(4)
C19 C20 1.358(5)
C19 H19A 0.9300
C20 C21 1.377(4)
C20 H20A 0.9300
C21 C22 1.359(4)
C21 H21A 0.9300
C22 C23 1.388(4)
C22 H22A 0.9300
C23 C24 1.418(4)
C24 C25 1.513(4)
C25 N26 1.478(4)
C25 C33 1.526(4)
C25 H25A 0.9800
N26 H26 0.81(3)
C27 C32 1.376(4)
C27 C28 1.381(4)
C28 C29 1.375(4)
C28 H28A 0.9300
C29 C30 1.361(5)
C29 H29A 0.9300
C30 C31 1.355(5)
C30 F30 1.359(4)
C31 C32 1.381(4)
C31 H31A 0.9300
C32 H32A 0.9300
C33 C38 1.375(4)
C33 C34 1.381(4)
C34 C35 1.383(5)
C34 H34A 0.9300
C35 C36 1.338(5)
C35 H35A 0.9300
C36 F36 1.350(4)
C36 C37 1.352(5)
C37 C38 1.387(4)
C37 H37A 0.9300
C38 H38A 0.9300
C1A C2A 1.4000(8)
C1A C6A 1.4000(6)
C1A H1A 0.9300
C2A C3A 1.4000(7)
C2A H2A 0.9300
C3A C4A 1.4000(6)
C3A H3A1 0.9300
C4A C5A 1.4000(7)
C4A H4A1 0.9300
C5A C6A 1.4000(7)
C5A H5A 0.9300
C6A H6A1 0.9300

loop_
_geom_torsion_atom_site_label_1
_geom_torsion_atom_site_label_2
_geom_torsion_atom_site_label_3
_geom_torsion_atom_site_label_4
_geom_torsion
N13 P1 O1 C2 44.9(3)
N26 P1 O1 C2 171.8(3)
P1 O1 C2 C11 -48.9(4)
P1 O1 C2 C3 133.6(2)
C11 C2 C3 C4 -0.9(5)
O1 C2 C3 C4 176.6(3)
C2 C3 C4 C5 1.2(5)
C3 C4 C5 C6 179.8(3)
C3 C4 C5 C10 -0.3(5)
C4 C5 C6 C7 -179.4(3)
C10 C5 C6 C7 0.6(5)
C5 C6 C7 C8 0.7(5)
C6 C7 C8 C9 -0.6(5)
C7 C8 C9 C10 -0.9(5)
C8 C9 C10 C11 -179.0(3)
C8 C9 C10 C5 2.1(5)
C6 C5 C10 C9 -2.0(4)
C4 C5 C10 C9 178.1(3)
C6 C5 C10 C11 179.1(3)
C4 C5 C10 C11 -0.9(4)
O1 C2 C11 C10 -177.7(3)
C3 C2 C11 C10 -0.2(5)
O1 C2 C11 C12 -1.0(4)
C3 C2 C11 C12 176.5(3)
C9 C10 C11 C2 -177.8(3)
C5 C10 C11 C2 1.1(5)
C9 C10 C11 C12 5.8(5)
C5 C10 C11 C12 -175.3(3)
C2 C11 C12 N13 41.3(4)
C10 C11 C12 N13 -142.1(3)
C2 C11 C12 C27 -84.5(4)
C10 C11 C12 C27 92.1(4)
C11 C12 N13 P1 -39.3(4)
C27 C12 N13 P1 85.6(3)
N26 P1 N13 C12 -88.2(3)
O14 P1 N13 C12 179.5(3)
O1 P1 N13 C12 -0.1(3)
N13 P1 O14 C15 167.8(3)
N26 P1 O14 C15 40.9(3)
P1 O14 C15 C24 -47.9(4)
P1 O14 C15 C16 135.4(2)
C24 C15 C16 C17 0.5(5)
O14 C15 C16 C17 177.1(3)
C15 C16 C17 C18 -0.8(5)
C16 C17 C18 C19 178.6(3)
C16 C17 C18 C23 -0.4(5)
C17 C18 C19 C20 179.2(3)
C23 C18 C19 C20 -1.8(5)
C18 C19 C20 C21 -1.0(6)
C19 C20 C21 C22 1.7(6)
C20 C21 C22 C23 0.6(6)
C21 C22 C23 C24 177.7(3)
C21 C22 C23 C18 -3.3(5)
C17 C18 C23 C22 -177.1(3)
C19 C18 C23 C22 3.9(5)
C17 C18 C23 C24 1.9(5)
C19 C18 C23 C24 -177.1(3)
O14 C15 C24 C23 -175.5(3)
C16 C15 C24 C23 1.1(5)
O14 C15 C24 C25 3.7(5)
C16 C15 C24 C25 -179.8(3)
C22 C23 C24 C15 176.7(3)
C18 C23 C24 C15 -2.3(5)
C22 C23 C24 C25 -2.4(5)
C18 C23 C24 C25 178.6(3)
C15 C24 C25 N26 33.8(4)
C23 C24 C25 N26 -147.1(3)
C15 C24 C25 C33 -95.5(4)
C23 C24 C25 C33 83.6(4)
C24 C25 N26 P1 -35.6(4)
C33 C25 N26 P1 93.5(4)
N13 P1 N26 C25 -86.9(3)
O14 P1 N26 C25 1.7(3)
O1 P1 N26 C25 -178.5(3)
N13 C12 C27 C32 -0.1(4)
C11 C12 C27 C32 124.3(3)
N13 C12 C27 C28 177.9(3)
C11 C12 C27 C28 -57.7(4)
C32 C27 C28 C29 0.6(5)
C12 C27 C28 C29 -177.5(3)
C27 C28 C29 C30 -0.3(5)
C28 C29 C30 C31 -0.6(6)
C28 C29 C30 F30 -179.1(3)
F30 C30 C31 C32 179.8(3)
C29 C30 C31 C32 1.2(6)
C28 C27 C32 C31 0.1(5)
C12 C27 C32 C31 178.1(3)
C30 C31 C32 C27 -0.9(5)
N26 C25 C33 C38 -94.1(4)
C24 C25 C33 C38 33.1(5)
N26 C25 C33 C34 83.5(4)
C24 C25 C33 C34 -149.2(3)
C38 C33 C34 C35 -0.9(6)
C25 C33 C34 C35 -178.6(4)
C33 C34 C35 C36 1.5(7)
C34 C35 C36 F36 179.6(4)
C34 C35 C36 C37 -1.4(8)
C35 C36 C37 C38 0.7(7)
F36 C36 C37 C38 179.7(4)
C34 C33 C38 C37 0.2(6)
C25 C33 C38 C37 177.9(3)
C36 C37 C38 C33 -0.1(6)
C6A C1A C2A C3A -2.5(8)
C1A C2A C3A C4A -0.2(8)
C2A C3A C4A C5A 3.1(9)
C3A C4A C5A C6A -3.2(9)
C2A C1A C6A C5A 2.4(10)
C4A C5A C6A C1A 0.5(9)
